data_4505391
loop_
_publ_author_name
'Kirchner, Michael T.'
'Reddy, L. Sreenivas'
'Desiraju, Gautam R.'
'Jetti, Ram K. R.'
'Boese, Roland'

_publ_section_title
;
 Structural Variations and Polymorphism of Some Derivatives of
 6-Amino-2-phenylsulfonylimino- 1,2-dihydropyridine
;
_journal_issue 4
_journal_name_full 'Crystal Growth &amp; Design'
_journal_page_first 701
_journal_paper_doi 10.1021/cg049912t
_journal_volume 4
_journal_year 2004
_chemical_formula_moiety 'C11 H10 F N3 O2 S'
_chemical_formula_sum 'C11 H10 F N3 O2 S'
_chemical_formula_weight 267.28
_chemical_melting_point 455
_chemical_name_systematic
; 
 6-amino-2-(4-fluorophenylsulfonylimino)-1,2-dihydropyridine 
;
_space_group_IT_number 14
_symmetry_cell_setting monoclinic
_symmetry_space_group_name_Hall '-P 2ybc'
_symmetry_space_group_name_H-M 'P 1 21/c 1'
_atom_sites_solution_hydrogens geom
_atom_sites_solution_primary direct
_atom_sites_solution_secondary difmap
_audit_creation_method SHELXL-97
_cell_angle_alpha 90.00
_cell_angle_beta 91.698(17)
_cell_angle_gamma 90.00
_cell_formula_units_Z 4
_cell_length_a 9.000(6)
_cell_length_b 8.618(6)
_cell_length_c 14.643(10)
_cell_measurement_reflns_used 2292
_cell_measurement_temperature 203(2)
_cell_measurement_theta_max 28.37
_cell_measurement_theta_min 2.74
_cell_volume 1135.2(13)
_computing_cell_refinement
;
BRUKER AXS SAINT program Vers.6.01
;
_computing_data_collection 'BRUKER AXS SMART Vers. 5.054 1997/98'
_computing_data_reduction
;
BRUKER AXS SAINT program Vers.6.01
;
_computing_molecular_graphics
;
BRUKER AXS SHELXTL Vers.6.12, DOS/WIN95/NT/2000/ME
;
_computing_publication_material
;
BRUKER AXS SHELXTL Vers.6.12, DOS/WIN95/NT/2000/ME
;
_computing_structure_refinement
;
BRUKER AXS SHELXTL Vers.6.12, DOS/WIN95/NT/2000/ME
;
_computing_structure_solution
;
BRUKER AXS SHELXTL Vers.6.12, DOS/WIN95/NT/2000/ME
;
_diffrn_ambient_temperature 203(2)
_diffrn_detector_area_resol_mean 8.192
_diffrn_measured_fraction_theta_full 0.931
_diffrn_measured_fraction_theta_max 0.931
_diffrn_measurement_device_type 'Siemens SMART CCD area detector system'
_diffrn_measurement_method
;
 Full sphere data collection 
 in omega at 0.3 deg scan width, 
 two runs with 720 frames, phi =  0, 270(deg) 
 two runs with 436 frames, phi = 88, 180 deg) 
;
_diffrn_radiation_monochromator graphite
_diffrn_radiation_source 'fine-focus sealed tube'
_diffrn_radiation_type MoK\a
_diffrn_radiation_wavelength 0.71073
_diffrn_reflns_av_R_equivalents 0.3225
_diffrn_reflns_av_sigmaI/netI 0.1624
_diffrn_reflns_limit_h_max 9
_diffrn_reflns_limit_h_min -9
_diffrn_reflns_limit_k_max 9
_diffrn_reflns_limit_k_min -9
_diffrn_reflns_limit_l_max 15
_diffrn_reflns_limit_l_min -15
_diffrn_reflns_number 5392
_diffrn_reflns_theta_full 22.48
_diffrn_reflns_theta_max 22.48
_diffrn_reflns_theta_min 2.26
_exptl_absorpt_coefficient_mu 0.296
_exptl_absorpt_correction_T_max 0.98
_exptl_absorpt_correction_T_min 0.93
_exptl_absorpt_correction_type empirical
_exptl_absorpt_process_details
; 
 Siemens SADABS program multi-scan V2.03
 R.H. Blessing, Acta Cryst. (1995) A51 33-38 
;
_exptl_crystal_colour colourless
_exptl_crystal_density_diffrn 1.564
_exptl_crystal_density_method 'not measured'
_exptl_crystal_description plate
_exptl_crystal_F_000 552
_exptl_crystal_size_max 0.17
_exptl_crystal_size_mid 0.12
_exptl_crystal_size_min 0.08
_refine_diff_density_max 0.556
_refine_diff_density_min -0.553
_refine_diff_density_rms 0.146
_refine_ls_extinction_method none
_refine_ls_goodness_of_fit_ref 1.023
_refine_ls_hydrogen_treatment mixed
_refine_ls_matrix_type full
_refine_ls_number_parameters 163
_refine_ls_number_reflns 1385
_refine_ls_number_restraints 0
_refine_ls_restrained_S_all 1.023
_refine_ls_R_factor_all 0.1616
_refine_ls_R_factor_gt 0.1082
_refine_ls_shift/su_max 0.000
_refine_ls_shift/su_mean 0.000
_refine_ls_structure_factor_coef Fsqd
_refine_ls_weighting_details 'calc w=1/[\s^2^(Fo^2^)+(0.1945P)^2^+0.0000P] where P=(Fo^2^+2Fc^2^)/3'
_refine_ls_weighting_scheme calc
_refine_ls_wR_factor_gt 0.2550
_refine_ls_wR_factor_ref 0.3162
_reflns_number_gt 804
_reflns_number_total 1385
_reflns_threshold_expression >2sigma(I)
_cod_data_source_file cg049912tsi20040309_075809.cif
_cod_data_source_block 3a
_cod_depositor_comments
;
The following automatic conversions were performed:

'_symmetry_cell_setting' value 'Monoclinic' changed to 'monoclinic'
according to /home/saulius/struct/CIF-dictionaries/cif_core.dic
dictionary named 'cif_core.dic' version 2.4.1 from 2010-06-29.

Automatic conversion script
Id: cif_fix_values 1715 2011-07-08 13:25:40Z adriana 
;
_cod_original_sg_symbol_H-M 'P 21 /c'
_cod_database_code 4505391

loop_
_symmetry_equiv_pos_as_xyz
'x, y, z'
'-x, y+1/2, -z+1/2'
'-x, -y, -z'
'x, -y-1/2, z-1/2'

loop_
_atom_site_label
_atom_site_type_symbol
_atom_site_fract_x
_atom_site_fract_y
_atom_site_fract_z
_atom_site_U_iso_or_equiv
_atom_site_adp_type
_atom_site_occupancy
_atom_site_symmetry_multiplicity
_atom_site_calc_flag
_atom_site_refinement_flags
F1 F 0.8441(6) 0.0849(6) 0.6619(4) 0.0426(16) Uani 1 1 d .
O1 O 0.1613(7) 0.0201(6) 0.7341(4) 0.0306(17) Uani 1 1 d .
O2 O 0.1492(6) 0.0648(6) 0.5719(4) 0.0324(17) Uani 1 1 d .
N1 N 0.0752(7) 0.5275(7) 0.6444(5) 0.0239(19) Uani 1 1 d .
H1 H 0.0218 0.5212 0.6952 0.029 Uiso 1 1 d R
C2 C 0.1605(9) 0.4019(8) 0.6229(6) 0.025(2) Uani 1 1 d .
C3 C 0.2458(10) 0.4147(9) 0.5471(6) 0.026(2) Uani 1 1 d .
H3 H 0.3097 0.3336 0.5308 0.031 Uiso 1 1 d R
C4 C 0.2373(11) 0.5476(11) 0.4953(7) 0.038(3) Uani 1 1 d .
H4 H 0.2913 0.5534 0.4414 0.046 Uiso 1 1 d R
C5 C 0.1516(10) 0.6724(10) 0.5201(7) 0.033(2) Uani 1 1 d .
H5 H 0.1528 0.7651 0.4863 0.040 Uiso 1 1 d R
C6 C 0.0662(9) 0.6594(9) 0.5958(6) 0.025(2) Uani 1 1 d .
N7 N -0.0224(8) 0.7700(7) 0.6246(5) 0.033(2) Uani 1 1 d .
H7A H -0.0289 0.8611 0.5947 0.040 Uiso 1 1 d R
H7B H -0.0766 0.7538 0.6744 0.040 Uiso 1 1 d R
N8 N 0.1507(8) 0.2847(7) 0.6849(5) 0.0244(18) Uani 1 1 d .
S9 S 0.2006(2) 0.1174(2) 0.65999(15) 0.0256(9) Uani 1 1 d .
C10 C 0.3939(11) 0.1124(8) 0.6612(6) 0.027(2) Uani 1 1 d .
C11 C 0.4629(10) -0.0047(10) 0.6129(7) 0.032(2) Uani 1 1 d .
H11 H 0.4049 -0.0755 0.5785 0.039 Uiso 1 1 d R
C12 C 0.6152(10) -0.0165(10) 0.6145(6) 0.031(2) Uani 1 1 d .
H12 H 0.6622 -0.0982 0.5840 0.037 Uiso 1 1 d R
C13 C 0.6959(9) 0.0915(10) 0.6618(6) 0.028(2) Uani 1 1 d .
C14 C 0.6333(10) 0.2095(10) 0.7067(7) 0.038(3) Uani 1 1 d .
H14 H 0.6922 0.2844 0.7372 0.045 Uiso 1 1 d R
C15 C 0.4780(11) 0.2185(10) 0.7075(7) 0.039(3) Uani 1 1 d .
H15 H 0.4316 0.2983 0.7399 0.047 Uiso 1 1 d R

loop_
_atom_site_aniso_label
_atom_site_aniso_U_11
_atom_site_aniso_U_22
_atom_site_aniso_U_33
_atom_site_aniso_U_23
_atom_site_aniso_U_13
_atom_site_aniso_U_12
F1 0.038(4) 0.053(3) 0.036(4) 0.013(3) -0.011(3) -0.001(2)
O1 0.050(4) 0.020(3) 0.021(4) 0.011(3) -0.010(3) 0.000(3)
O2 0.047(4) 0.028(3) 0.022(4) -0.007(3) -0.014(3) -0.001(3)
N1 0.041(4) 0.022(4) 0.009(4) -0.004(3) -0.009(3) -0.001(3)
C2 0.035(5) 0.015(4) 0.024(6) -0.010(4) -0.010(4) 0.000(4)
C3 0.040(5) 0.022(5) 0.017(6) 0.006(4) 0.002(4) 0.004(4)
C4 0.053(6) 0.046(6) 0.016(6) 0.008(5) 0.010(5) 0.003(5)
C5 0.055(6) 0.024(5) 0.021(6) 0.010(4) -0.002(5) -0.010(4)
C6 0.040(5) 0.012(4) 0.021(6) 0.001(4) -0.013(4) 0.003(4)
N7 0.060(5) 0.014(4) 0.024(5) 0.009(3) -0.006(4) 0.005(3)
N8 0.047(5) 0.016(4) 0.009(4) 0.006(3) -0.003(3) -0.002(3)
S9 0.0387(16) 0.0193(13) 0.0181(16) 0.0009(9) -0.0098(11) -0.0008(8)
C10 0.055(6) 0.013(4) 0.012(5) 0.005(4) -0.014(4) 0.001(4)
C11 0.048(6) 0.026(5) 0.022(6) 0.001(4) -0.013(5) 0.001(4)
C12 0.040(6) 0.037(5) 0.016(6) -0.011(4) -0.003(4) 0.013(4)
C13 0.033(6) 0.037(5) 0.014(6) 0.009(4) 0.005(4) 0.005(4)
C14 0.041(6) 0.036(6) 0.036(7) -0.001(5) -0.012(5) -0.002(4)
C15 0.046(6) 0.033(5) 0.039(7) -0.011(5) -0.011(5) 0.001(4)

loop_
_atom_type_symbol
_atom_type_description
_atom_type_scat_dispersion_real
_atom_type_scat_dispersion_imag
_atom_type_scat_source
C C 0.0033 0.0016 'International Tables Vol C Tables 4.2.6.8 and 6.1.1.4'
H H 0.0000 0.0000 'International Tables Vol C Tables 4.2.6.8 and 6.1.1.4'
N N 0.0061 0.0033 'International Tables Vol C Tables 4.2.6.8 and 6.1.1.4'
O O 0.0106 0.0060 'International Tables Vol C Tables 4.2.6.8 and 6.1.1.4'
F F 0.0171 0.0103 'International Tables Vol C Tables 4.2.6.8 and 6.1.1.4'
S S 0.1246 0.1234 'International Tables Vol C Tables 4.2.6.8 and 6.1.1.4'

loop_
_geom_angle_atom_site_label_1
_geom_angle_atom_site_label_2
_geom_angle_atom_site_label_3
_geom_angle
C6 N1 C2 125.0(8)
N8 C2 N1 112.6(8)
N8 C2 C3 130.4(8)
N1 C2 C3 116.9(8)
C2 C3 C4 119.4(8)
C3 C4 C5 121.8(9)
C6 C5 C4 118.7(8)
N7 C6 N1 118.0(8)
N7 C6 C5 123.9(8)
N1 C6 C5 118.1(8)
C2 N8 S9 120.4(6)
O1 S9 O2 114.8(4)
O1 S9 N8 106.6(4)
O2 S9 N8 114.6(4)
O1 S9 C10 104.4(4)
O2 S9 C10 107.3(4)
N8 S9 C10 108.4(4)
C15 C10 C11 119.5(9)
C15 C10 S9 122.1(7)
C11 C10 S9 118.4(6)
C12 C11 C10 120.4(8)
C13 C12 C11 118.4(8)
F1 C13 C14 117.7(8)
F1 C13 C12 119.4(8)
C14 C13 C12 122.9(8)
C13 C14 C15 118.7(8)
C10 C15 C14 120.0(9)

loop_
_geom_bond_atom_site_label_1
_geom_bond_atom_site_label_2
_geom_bond_distance
F1 C13 1.334(10)
O1 S9 1.424(6)
O2 S9 1.431(6)
N1 C6 1.342(10)
N1 C2 1.369(10)
C2 N8 1.363(11)
C2 C3 1.372(13)
C3 C4 1.375(12)
C4 C5 1.379(13)
C5 C6 1.371(13)
C6 N7 1.319(10)
N8 S9 1.557(7)
S9 C10 1.739(10)
C10 C15 1.357(12)
C10 C11 1.389(13)
C11 C12 1.374(13)
C12 C13 1.359(13)
C13 C14 1.343(13)
C14 C15 1.400(14)

loop_
_cod_related_entry_id
_cod_related_entry_database
_cod_related_entry_code
1 ChemSpider 28523427
